data_1574398
loop_
_publ_author_name
'Erchinger, Johannes E.'
'Okumura, Tsubasa'
'Nakata, Kanami'
'Shimizu, Daisuke'
'Daniliuc, Constanstin G.'
'Amaike, Kazuma'
'Glorius, Frank'
'Itami, Kenichiro'
'Ito, Hideto'

_publ_section_title
;
 Functionalization and solubilization of polycyclic aromatic compounds by
 sulfoniumization
;
_journal_issue 19
_journal_name_full 'Chemical Science'
_journal_page_first 8262
_journal_page_last 8267
_journal_paper_doi 10.1039/D5SC01415H
_journal_volume 16
_journal_year 2025
_chemical_formula_sum 'C23 H17 B Cl2 F4 S2'
_chemical_formula_weight 515.20
_space_group_crystal_system triclinic
_space_group_IT_number 2
_space_group_name_Hall '-P 1'
_space_group_name_H-M_alt 'P -1'
_atom_sites_solution_hydrogens geom
_atom_sites_solution_primary direct
_audit_creation_method 'APEX5 v2023.9-2'
_audit_update_record
;
2024-12-09 deposited with the CCDC.	2025-04-11 downloaded from the CCDC.
;
_cell_angle_alpha 65.1580(10)
_cell_angle_beta 86.1400(10)
_cell_angle_gamma 73.8820(10)
_cell_formula_units_Z 2
_cell_length_a 10.3623(3)
_cell_length_b 10.7490(3)
_cell_length_c 11.4494(3)
_cell_measurement_reflns_used 9978
_cell_measurement_temperature 100.(2)
_cell_measurement_theta_max 26.7262
_cell_measurement_theta_min 2.9174
_cell_volume 1110.01(5)
_computing_cell_refinement 'SAINT V8.40B (Bruker AXS LLC, 2019)'
_computing_data_collection 'Bruker APEX4 v2021.4-0 Photon III'
_computing_data_reduction 'SAINT V8.40B (Bruker AXS LLC, 2019)'
_computing_molecular_graphics 'shelXle (C.B. Huebschle, rev 1242)'
_computing_publication_material 'SHELXT 2018/2 (Sheldrick, 2018)'
_computing_structure_refinement 'SHELXL-2018/3 (Sheldrick, 2018)'
_computing_structure_solution 'SHELXT 2018/2 (Sheldrick, 2018)'
_diffrn_ambient_temperature 100.(2)
_diffrn_detector_area_resol_mean 7.3910
_diffrn_measured_fraction_theta_full 0.976
_diffrn_measured_fraction_theta_max 0.976
_diffrn_measurement_device 'Bruker D8 Venture Photon III'
_diffrn_measurement_device_type 'single crystal diffractometer'
_diffrn_measurement_method 'phi/omega scans'
_diffrn_radiation_monochromator 'MX mirror'
_diffrn_radiation_probe 'single crystal'
_diffrn_radiation_type MoK\a
_diffrn_radiation_wavelength 0.71073
_diffrn_reflns_av_R_equivalents 0.0382
_diffrn_reflns_av_unetI/netI 0.0232
_diffrn_reflns_limit_h_max 12
_diffrn_reflns_limit_h_min -12
_diffrn_reflns_limit_k_max 12
_diffrn_reflns_limit_k_min -12
_diffrn_reflns_limit_l_max 13
_diffrn_reflns_limit_l_min -13
_diffrn_reflns_number 24570
_diffrn_reflns_theta_full 25.24
_diffrn_reflns_theta_max 25.35
_diffrn_reflns_theta_min 2.05
_diffrn_source 'Mo ImS'
_diffrn_source_current 1.6
_diffrn_source_power 0.08
_diffrn_source_type 'micro focus tube'
_diffrn_source_voltage 50
_exptl_absorpt_coefficient_mu 0.524
_exptl_absorpt_correction_T_max 0.96
_exptl_absorpt_correction_T_min 0.92
_exptl_absorpt_correction_type multi-scan
_exptl_absorpt_process_details
;
Krause, L., Herbst-Irmer, R., Sheldrick, G. M., Stalke, D. (2015).
"Comparison of silver and molybdenum microfocus X-ray sources for
single-crystal structure determination"
J. Appl. Cryst. 48, 3-10. doi:10.1107/S1600576714022985
;
_exptl_crystal_colour colourless
_exptl_crystal_density_diffrn 1.541
_exptl_crystal_density_method 'not measured'
_exptl_crystal_description prism
_exptl_crystal_F_000 524
_exptl_crystal_size_max 0.167
_exptl_crystal_size_mid 0.118
_exptl_crystal_size_min 0.076
_refine_diff_density_max 0.530
_refine_diff_density_min -0.478
_refine_ls_extinction_method none
_refine_ls_goodness_of_fit_ref 1.054
_refine_ls_hydrogen_treatment constr
_refine_ls_matrix_type full
_refine_ls_number_parameters 363
_refine_ls_number_reflns 3975
_refine_ls_number_restraints 289
_refine_ls_restrained_S_all 1.081
_refine_ls_R_factor_all 0.0457
_refine_ls_R_factor_gt 0.0424
_refine_ls_shift/su_max 0.000
_refine_ls_shift/su_mean 0.000
_refine_ls_structure_factor_coef Fsqd
_refine_ls_weighting_details 'w=1/[\s^2^(Fo^2^)+(0.0658P)^2^+0.9956P] where P=(Fo^2^+2Fc^2^)/3'
_refine_ls_weighting_scheme calc
_refine_ls_wR_factor_gt 0.1184
_refine_ls_wR_factor_ref 0.1217
_reflns_Friedel_coverage 0.000
_reflns_number_gt 3623
_reflns_number_total 3975
_reflns_threshold_expression 'I > 2\s(I)'
_cod_data_source_file d5sc01415h2.cif
_cod_data_source_block glo10732_3a-minor
_cod_depositor_comments
;
The following automatic conversions were performed:

data item '_exptl_absorpt_correction_type' value 'Multi-Scan' was
changed to 'multi-scan' in accordance with the
/home/data/users/saulius/crontab/automatic-downloads/rss-feeds/RSC/lib/dictionaries/cif_core.dic
dictionary named 'cif_core.dic' version 2.4.2 last updated on
2011-04-26.

Automatic conversion script
Id: cif_fix_values 8170 2020-07-09 18:12:32Z antanas 

 Adding full bibliography for 1574397--1574400.cif.
;
_cod_database_code 1574398

loop_
_space_group_symop_operation_xyz
'x, y, z'
'-x, -y, -z'

loop_
_atom_site_type_symbol
_atom_site_label
_atom_site_fract_x
_atom_site_fract_y
_atom_site_fract_z
_atom_site_U_iso_or_equiv
_atom_site_adp_type
_atom_site_calc_flag
_atom_site_refinement_flags_adp
_atom_site_refinement_flags_occupancy
_atom_site_refinement_flags_posn
_atom_site_occupancy
_atom_site_disorder_assembly
_atom_site_disorder_group
S S1 0.20887(5) 0.51614(5) 0.28421(5) 0.02333(16) Uani d U . . 1.000000 . .
S S2 0.51139(5) 0.50231(6) 0.18116(6) 0.03068(17) Uani d U . . 1.000000 . .
C C1 0.1816(2) 0.6173(3) 0.1120(2) 0.0281(5) Uani d U . . 1.000000 . .
C C2 0.1636(2) 0.7657(3) 0.0610(2) 0.0323(5) Uani d U . . 1.000000 . .
H H2 0.172709 0.809987 0.115198 0.039000 Uiso calc U . R 1.000000 . .
C C3 0.1327(2) 0.8446(3) -0.0684(2) 0.0381(6) Uani d U . . 1.000000 . .
H H3 0.122045 0.944446 -0.104866 0.046000 Uiso calc U . R 1.000000 . .
C C4 0.1164(2) 0.7778(3) -0.1491(2) 0.0358(5) Uani d U . . 1.000000 . .
C C5 0.0844(3) 0.8579(3) -0.2842(2) 0.0437(6) Uani d U . . 1.000000 . .
H H5 0.074577 0.957622 -0.322518 0.052000 Uiso calc U . R 1.000000 . .
C C6 0.0680(3) 0.7913(4) -0.3582(2) 0.0470(7) Uani d U . . 1.000000 . .
H H6 0.046222 0.845495 -0.448008 0.056000 Uiso calc U . R 1.000000 . .
C C7 0.0828(2) 0.6431(3) -0.3037(2) 0.0439(6) Uani d U . . 1.000000 . .
H H7 0.070581 0.598659 -0.356889 0.053000 Uiso calc U . R 1.000000 . .
C C8 0.1146(2) 0.5633(3) -0.1749(2) 0.0380(6) Uani d U . . 1.000000 . .
H H8 0.124861 0.463538 -0.138809 0.046000 Uiso calc U . R 1.000000 . .
C C9 0.1322(2) 0.6294(3) -0.0949(2) 0.0321(5) Uani d U . . 1.000000 . .
C C10 0.1662(2) 0.5489(3) 0.0389(2) 0.0299(5) Uani d U . . 1.000000 . .
H H10 0.178132 0.448775 0.077224 0.036000 Uiso calc U . R 1.000000 . .
C C11 0.3231(2) 0.3537(2) 0.2982(2) 0.0246(4) Uani d U . . 1.000000 . .
C C12 0.4508(2) 0.3502(2) 0.2506(2) 0.0272(5) Uani d U . . 1.000000 . .
C C13 0.5347(2) 0.2200(3) 0.2596(2) 0.0346(5) Uani d U . . 1.000000 . .
H H13 0.621670 0.214973 0.226648 0.042000 Uiso calc U . R 1.000000 . .
C C14 0.4913(3) 0.0979(3) 0.3168(2) 0.0393(6) Uani d U . . 1.000000 . .
H H14 0.548316 0.009790 0.321155 0.047000 Uiso calc U . R 1.000000 . .
C C15 0.3660(3) 0.1029(3) 0.3676(2) 0.0368(5) Uani d U . . 1.000000 . .
H H15 0.338465 0.017935 0.408421 0.044000 Uiso calc U . R 1.000000 . .
C C16 0.2806(2) 0.2311(2) 0.3593(2) 0.0292(5) Uani d U . . 1.000000 . .
H H16 0.194662 0.235049 0.394613 0.035000 Uiso calc U . R 1.000000 . .
C C21 0.3158(2) 0.5947(2) 0.32802(19) 0.0227(4) Uani d U . . 1.000000 . .
C C22 0.4450(2) 0.5875(2) 0.2833(2) 0.0255(4) Uani d U . . 1.000000 . .
C C23 0.5261(2) 0.6473(2) 0.3236(2) 0.0297(5) Uani d U . . 1.000000 . .
H H23 0.614310 0.644754 0.294000 0.036000 Uiso calc U . R 1.000000 . .
C C24 0.4781(2) 0.7106(2) 0.4069(2) 0.0319(5) Uani d U . . 1.000000 . .
H H24 0.533654 0.751972 0.433623 0.038000 Uiso calc U . R 1.000000 . .
C C25 0.3501(2) 0.7146(2) 0.4521(2) 0.0320(5) Uani d U . . 1.000000 . .
H H25 0.319006 0.757420 0.510109 0.038000 Uiso calc U . R 1.000000 . .
C C26 0.2675(2) 0.6561(2) 0.4127(2) 0.0270(5) Uani d U . . 1.000000 . .
H H26 0.179728 0.658193 0.443071 0.032000 Uiso calc U . R 1.000000 . .
B B1 0.1424(5) 0.2533(5) 0.6607(5) 0.024(3) Uani d U P D 0.841(9) A 1
F F1 0.2520(5) 0.1364(5) 0.7199(5) 0.0433(10) Uani d U P D 0.841(9) A 1
F F2 0.0735(4) 0.2858(3) 0.7549(3) 0.0564(10) Uani d U P D 0.841(9) A 1
F F3 0.1854(3) 0.3675(3) 0.5740(3) 0.0405(7) Uani d U P D 0.841(9) A 1
F F4 0.0598(3) 0.2197(2) 0.5953(3) 0.0483(8) Uani d U P D 0.841(9) A 1
B B1A 0.137(2) 0.255(2) 0.667(2) 0.026(16) Uani d U P D 0.159(9) A 2
F F1A 0.250(2) 0.146(3) 0.681(2) 0.039(5) Uani d U P D 0.159(9) A 2
F F2A 0.124(2) 0.316(2) 0.7511(19) 0.069(5) Uani d U P D 0.159(9) A 2
F F3A 0.146(3) 0.357(2) 0.5453(17) 0.086(6) Uani d U P D 0.159(9) A 2
F F4A 0.0185(12) 0.2215(12) 0.666(2) 0.057(5) Uani d U P D 0.159(9) A 2
C C31 0.3543(6) 0.0558(7) 1.0047(6) 0.0563(15) Uani d U P D 0.512(2) B 1
H H31A 0.399896 -0.047734 1.044625 0.068000 Uiso calc U P R 0.512(2) B 1
H H31B 0.322115 0.080980 0.915996 0.068000 Uiso calc U P R 0.512(2) B 1
Cl Cl1 0.21644(15) 0.0925(2) 1.0932(2) 0.0572(6) Uani d U P D 0.512(2) B 1
Cl Cl2 0.46981(19) 0.1496(2) 0.99747(15) 0.0690(6) Uani d U P D 0.512(2) B 1
C C31A 0.2307(7) 0.1251(7) 1.0108(6) 0.0484(14) Uani d U P D 0.488(2) B 2
H H31C 0.261587 0.073473 0.955477 0.058000 Uiso calc U P R 0.488(2) B 2
H H31D 0.140221 0.190863 0.977023 0.058000 Uiso calc U P R 0.488(2) B 2
Cl Cl1A 0.22258(15) 0.00045(16) 1.17307(14) 0.0433(4) Uani d U P D 0.488(2) B 2
Cl Cl2A 0.34375(14) 0.22328(13) 1.00702(12) 0.0420(4) Uani d U P D 0.488(2) B 2

loop_
_atom_site_aniso_label
_atom_site_aniso_U_11
_atom_site_aniso_U_22
_atom_site_aniso_U_33
_atom_site_aniso_U_12
_atom_site_aniso_U_13
_atom_site_aniso_U_23
S1 0.0146(3) 0.0321(3) 0.0222(3) -0.0052(2) 0.00274(18) -0.0112(2)
S2 0.0198(3) 0.0457(3) 0.0367(3) -0.0133(2) 0.0112(2) -0.0255(3)
C1 0.0166(9) 0.0444(12) 0.0214(10) -0.0099(9) 0.0029(7) -0.0113(9)
C2 0.0275(11) 0.0409(12) 0.0281(11) -0.0123(9) -0.0013(9) -0.0118(10)
C3 0.0316(12) 0.0466(14) 0.0304(12) -0.0151(10) -0.0027(9) -0.0074(10)
C4 0.0198(10) 0.0583(15) 0.0259(11) -0.0155(10) 0.0008(8) -0.0116(10)
C5 0.0314(12) 0.0649(17) 0.0284(12) -0.0214(12) -0.0001(9) -0.0082(11)
C6 0.0313(13) 0.083(2) 0.0239(12) -0.0245(13) 0.0003(9) -0.0138(12)
C7 0.0266(12) 0.0816(19) 0.0307(12) -0.0243(12) 0.0082(9) -0.0256(13)
C8 0.0227(11) 0.0664(16) 0.0306(12) -0.0186(11) 0.0068(9) -0.0225(11)
C9 0.0160(10) 0.0523(14) 0.0303(11) -0.0135(9) 0.0063(8) -0.0176(10)
C10 0.0176(10) 0.0459(13) 0.0280(11) -0.0112(9) 0.0048(8) -0.0161(10)
C11 0.0186(10) 0.0320(11) 0.0248(10) -0.0036(8) -0.0007(8) -0.0153(9)
C12 0.0216(10) 0.0369(11) 0.0280(11) -0.0077(9) 0.0019(8) -0.0184(9)
C13 0.0233(11) 0.0453(13) 0.0382(12) -0.0012(9) 0.0004(9) -0.0253(11)
C14 0.0379(13) 0.0366(12) 0.0392(13) 0.0028(10) -0.0047(10) -0.0190(10)
C15 0.0406(13) 0.0334(12) 0.0346(12) -0.0088(10) -0.0031(10) -0.0126(10)
C16 0.0260(11) 0.0352(12) 0.0257(10) -0.0087(9) -0.0014(8) -0.0115(9)
C21 0.0198(10) 0.0254(10) 0.0199(9) -0.0039(8) -0.0012(7) -0.0078(8)
C22 0.0213(10) 0.0298(10) 0.0247(10) -0.0052(8) 0.0007(8) -0.0119(8)
C23 0.0259(11) 0.0330(11) 0.0289(11) -0.0096(9) -0.0025(8) -0.0103(9)
C24 0.0364(12) 0.0291(11) 0.0283(11) -0.0084(9) -0.0075(9) -0.0093(9)
C25 0.0433(13) 0.0271(11) 0.0234(10) -0.0035(9) -0.0023(9) -0.0117(9)
C26 0.0280(11) 0.0248(10) 0.0200(10) -0.0009(8) 0.0020(8) -0.0058(8)
B1 0.021(3) 0.029(3) 0.020(3) -0.0041(16) -0.0004(14) -0.0092(19)
F1 0.0300(13) 0.0385(14) 0.051(3) 0.0072(10) -0.0106(15) -0.0171(16)
F2 0.062(2) 0.0569(15) 0.0326(11) 0.0063(13) 0.0158(12) -0.0182(10)
F3 0.0442(13) 0.0448(11) 0.0310(12) -0.0224(9) 0.0038(9) -0.0083(9)
F4 0.0395(13) 0.0635(13) 0.0491(15) -0.0256(10) -0.0065(11) -0.0218(10)
B1A 0.024(16) 0.026(16) 0.026(17) -0.008(7) -0.002(6) -0.008(8)
F1A 0.028(6) 0.041(7) 0.035(9) 0.007(4) 0.002(6) -0.015(6)
F2A 0.059(9) 0.115(10) 0.055(7) -0.008(7) 0.006(6) -0.066(7)
F3A 0.101(11) 0.090(10) 0.039(8) -0.017(8) 0.010(7) -0.009(6)
F4A 0.028(5) 0.050(6) 0.095(11) -0.015(4) -0.002(6) -0.030(6)
C31 0.051(3) 0.070(3) 0.054(3) -0.020(3) 0.005(2) -0.030(3)
Cl1 0.0501(8) 0.0669(13) 0.0697(15) -0.0208(7) 0.0106(8) -0.0409(13)
Cl2 0.0786(12) 0.0966(13) 0.0434(8) -0.0530(10) 0.0114(7) -0.0234(8)
C31A 0.061(3) 0.052(3) 0.024(3) -0.018(3) 0.003(2) -0.006(2)
Cl1A 0.0621(9) 0.0346(8) 0.0330(8) -0.0174(6) -0.0011(6) -0.0109(7)
Cl2A 0.0518(8) 0.0369(7) 0.0346(7) -0.0158(6) 0.0011(5) -0.0101(5)

loop_
_atom_type_symbol
_atom_type_description
_atom_type_scat_dispersion_real
_atom_type_scat_dispersion_imag
_atom_type_scat_source
C C 0.0033 0.0016 'International Tables Vol C Tables 4.2.6.8 and 6.1.1.4'
H H 0.0000 0.0000 'International Tables Vol C Tables 4.2.6.8 and 6.1.1.4'
B B 0.0013 0.0007 'International Tables Vol C Tables 4.2.6.8 and 6.1.1.4'
Cl Cl 0.1484 0.1585 'International Tables Vol C Tables 4.2.6.8 and 6.1.1.4'
F F 0.0171 0.0103 'International Tables Vol C Tables 4.2.6.8 and 6.1.1.4'
S S 0.1246 0.1234 'International Tables Vol C Tables 4.2.6.8 and 6.1.1.4'

loop_
_geom_angle_atom_site_label_1
_geom_angle_atom_site_label_2
_geom_angle_atom_site_label_3
_geom_angle_site_symmetry_1
_geom_angle_site_symmetry_3
_geom_angle
_geom_angle_publ_flag
C11 S1 C21 . . 101.09(9) ?
C11 S1 C1 . . 102.61(10) ?
C21 S1 C1 . . 103.44(10) ?
C12 S2 C22 . . 100.50(10) ?
C10 C1 C2 . . 123.1(2) ?
C10 C1 S1 . . 118.34(18) ?
C2 C1 S1 . . 118.28(17) ?
C3 C2 C1 . . 118.6(2) ?
C3 C2 H2 . . 120.700000 ?
C1 C2 H2 . . 120.700000 ?
C2 C3 C4 . . 120.5(2) ?
C2 C3 H3 . . 119.800000 ?
C4 C3 H3 . . 119.800000 ?
C9 C4 C5 . . 118.8(2) ?
C9 C4 C3 . . 119.7(2) ?
C5 C4 C3 . . 121.4(3) ?
C6 C5 C4 . . 120.0(3) ?
C6 C5 H5 . . 120.000000 ?
C4 C5 H5 . . 120.000000 ?
C5 C6 C7 . . 121.1(2) ?
C5 C6 H6 . . 119.400000 ?
C7 C6 H6 . . 119.400000 ?
C8 C7 C6 . . 120.3(3) ?
C8 C7 H7 . . 119.900000 ?
C6 C7 H7 . . 119.900000 ?
C7 C8 C9 . . 120.1(3) ?
C7 C8 H8 . . 120.000000 ?
C9 C8 H8 . . 120.000000 ?
C4 C9 C10 . . 119.1(2) ?
C4 C9 C8 . . 119.7(2) ?
C10 C9 C8 . . 121.2(2) ?
C1 C10 C9 . . 119.1(2) ?
C1 C10 H10 . . 120.500000 ?
C9 C10 H10 . . 120.500000 ?
C16 C11 C12 . . 122.0(2) ?
C16 C11 S1 . . 117.23(16) ?
C12 C11 S1 . . 120.76(17) ?
C13 C12 C11 . . 118.3(2) ?
C13 C12 S2 . . 118.66(17) ?
C11 C12 S2 . . 123.05(17) ?
C14 C13 C12 . . 120.0(2) ?
C14 C13 H13 . . 120.000000 ?
C12 C13 H13 . . 120.000000 ?
C15 C14 C13 . . 120.7(2) ?
C15 C14 H14 . . 119.600000 ?
C13 C14 H14 . . 119.600000 ?
C16 C15 C14 . . 120.3(2) ?
C16 C15 H15 . . 119.800000 ?
C14 C15 H15 . . 119.800000 ?
C15 C16 C11 . . 118.5(2) ?
C15 C16 H16 . . 120.700000 ?
C11 C16 H16 . . 120.700000 ?
C26 C21 C22 . . 122.2(2) ?
C26 C21 S1 . . 117.04(16) ?
C22 C21 S1 . . 120.64(16) ?
C23 C22 C21 . . 118.3(2) ?
C23 C22 S2 . . 118.68(16) ?
C21 C22 S2 . . 123.00(16) ?
C24 C23 C22 . . 119.8(2) ?
C24 C23 H23 . . 120.100000 ?
C22 C23 H23 . . 120.100000 ?
C23 C24 C25 . . 121.0(2) ?
C23 C24 H24 . . 119.500000 ?
C25 C24 H24 . . 119.500000 ?
C26 C25 C24 . . 120.0(2) ?
C26 C25 H25 . . 120.000000 ?
C24 C25 H25 . . 120.000000 ?
C21 C26 C25 . . 118.6(2) ?
C21 C26 H26 . . 120.700000 ?
C25 C26 H26 . . 120.700000 ?
F2 B1 F4 . . 109.6(4) ?
F2 B1 F3 . . 110.8(4) ?
F4 B1 F3 . . 108.9(3) ?
F2 B1 F1 . . 107.8(4) ?
F4 B1 F1 . . 109.6(4) ?
F3 B1 F1 . . 110.1(4) ?
F2A B1A F4A . . 106.3(16) ?
F2A B1A F3A . . 108.5(18) ?
F4A B1A F3A . . 107.1(18) ?
F2A B1A F1A . . 117.8(19) ?
F4A B1A F1A . . 114.(2) ?
F3A B1A F1A . . 102.6(17) ?
Cl2 C31 Cl1 . . 112.4(4) ?
Cl2 C31 H31A . . 109.100000 ?
Cl1 C31 H31A . . 109.100000 ?
Cl2 C31 H31B . . 109.100000 ?
Cl1 C31 H31B . . 109.100000 ?
H31A C31 H31B . . 107.900000 ?
Cl2A C31A Cl1A . . 109.5(3) ?
Cl2A C31A H31C . . 109.800000 ?
Cl1A C31A H31C . . 109.800000 ?
Cl2A C31A H31D . . 109.800000 ?
Cl1A C31A H31D . . 109.800000 ?
H31C C31A H31D . . 108.200000 ?

loop_
_geom_bond_atom_site_label_1
_geom_bond_atom_site_label_2
_geom_bond_site_symmetry_2
_geom_bond_distance
_geom_bond_publ_flag
S1 C11 . 1.766(2) ?
S1 C21 . 1.772(2) ?
S1 C1 . 1.804(2) ?
S2 C12 . 1.764(2) ?
S2 C22 . 1.767(2) ?
C1 C10 . 1.366(3) ?
C1 C2 . 1.410(3) ?
C2 C3 . 1.369(3) ?
C2 H2 . 0.950000 ?
C3 C4 . 1.429(4) ?
C3 H3 . 0.950000 ?
C4 C9 . 1.412(4) ?
C4 C5 . 1.426(3) ?
C5 C6 . 1.363(4) ?
C5 H5 . 0.950000 ?
C6 C7 . 1.412(5) ?
C6 H6 . 0.950000 ?
C7 C8 . 1.365(4) ?
C7 H7 . 0.950000 ?
C8 C9 . 1.421(4) ?
C8 H8 . 0.950000 ?
C9 C10 . 1.417(3) ?
C10 H10 . 0.950000 ?
C11 C16 . 1.388(3) ?
C11 C12 . 1.394(3) ?
C12 C13 . 1.392(3) ?
C13 C14 . 1.385(4) ?
C13 H13 . 0.950000 ?
C14 C15 . 1.383(4) ?
C14 H14 . 0.950000 ?
C15 C16 . 1.383(3) ?
C15 H15 . 0.950000 ?
C16 H16 . 0.950000 ?
C21 C26 . 1.383(3) ?
C21 C22 . 1.395(3) ?
C22 C23 . 1.391(3) ?
C23 C24 . 1.383(3) ?
C23 H23 . 0.950000 ?
C24 C25 . 1.387(4) ?
C24 H24 . 0.950000 ?
C25 C26 . 1.385(3) ?
C25 H25 . 0.950000 ?
C26 H26 . 0.950000 ?
B1 F2 . 1.367(6) ?
B1 F4 . 1.383(4) ?
B1 F3 . 1.383(5) ?
B1 F1 . 1.387(5) ?
B1A F2A . 1.353(17) ?
B1A F4A . 1.374(17) ?
B1A F3A . 1.376(17) ?
B1A F1A . 1.377(16) ?
C31 Cl2 . 1.744(6) ?
C31 Cl1 . 1.747(6) ?
C31 H31A . 0.990000 ?
C31 H31B . 0.990000 ?
C31A Cl2A . 1.769(6) ?
C31A Cl1A . 1.790(6) ?
C31A H31C . 0.990000 ?
C31A H31D . 0.990000 ?

loop_
_geom_torsion_atom_site_label_1
_geom_torsion_atom_site_label_2
_geom_torsion_atom_site_label_3
_geom_torsion_atom_site_label_4
_geom_torsion_site_symmetry_1
_geom_torsion_site_symmetry_2
_geom_torsion_site_symmetry_3
_geom_torsion_site_symmetry_4
_geom_torsion
_geom_torsion_publ_flag
C11 S1 C1 C10 . . . . 41.90(19) ?
C21 S1 C1 C10 . . . . 146.74(17) ?
C11 S1 C1 C2 . . . . -144.46(17) ?
C21 S1 C1 C2 . . . . -39.62(19) ?
C10 C1 C2 C3 . . . . -1.8(3) ?
S1 C1 C2 C3 . . . . -175.09(17) ?
C1 C2 C3 C4 . . . . 1.3(3) ?
C2 C3 C4 C9 . . . . 0.0(3) ?
C2 C3 C4 C5 . . . . -179.9(2) ?
C9 C4 C5 C6 . . . . 0.9(3) ?
C3 C4 C5 C6 . . . . -179.3(2) ?
C4 C5 C6 C7 . . . . -0.4(4) ?
C5 C6 C7 C8 . . . . -0.3(4) ?
C6 C7 C8 C9 . . . . 0.3(4) ?
C5 C4 C9 C10 . . . . 178.9(2) ?
C3 C4 C9 C10 . . . . -0.9(3) ?
C5 C4 C9 C8 . . . . -0.8(3) ?
C3 C4 C9 C8 . . . . 179.3(2) ?
C7 C8 C9 C4 . . . . 0.2(3) ?
C7 C8 C9 C10 . . . . -179.5(2) ?
C2 C1 C10 C9 . . . . 0.8(3) ?
S1 C1 C10 C9 . . . . 174.14(15) ?
C4 C9 C10 C1 . . . . 0.5(3) ?
C8 C9 C10 C1 . . . . -179.7(2) ?
C21 S1 C11 C16 . . . . 135.64(17) ?
C1 S1 C11 C16 . . . . -117.71(17) ?
C21 S1 C11 C12 . . . . -43.78(19) ?
C1 S1 C11 C12 . . . . 62.88(19) ?
C16 C11 C12 C13 . . . . 3.1(3) ?
S1 C11 C12 C13 . . . . -177.48(16) ?
C16 C11 C12 S2 . . . . -176.11(16) ?
S1 C11 C12 S2 . . . . 3.3(3) ?
C22 S2 C12 C13 . . . . -140.51(18) ?
C22 S2 C12 C11 . . . . 38.7(2) ?
C11 C12 C13 C14 . . . . -1.0(3) ?
S2 C12 C13 C14 . . . . 178.26(18) ?
C12 C13 C14 C15 . . . . -1.3(4) ?
C13 C14 C15 C16 . . . . 1.5(4) ?
C14 C15 C16 C11 . . . . 0.5(3) ?
C12 C11 C16 C15 . . . . -2.9(3) ?
S1 C11 C16 C15 . . . . 177.71(17) ?
C11 S1 C21 C26 . . . . -135.02(16) ?
C1 S1 C21 C26 . . . . 118.98(17) ?
C11 S1 C21 C22 . . . . 41.84(19) ?
C1 S1 C21 C22 . . . . -64.16(19) ?
C26 C21 C22 C23 . . . . -1.5(3) ?
S1 C21 C22 C23 . . . . -178.17(16) ?
C26 C21 C22 S2 . . . . 176.99(16) ?
S1 C21 C22 S2 . . . . 0.3(3) ?
C12 S2 C22 C23 . . . . 137.85(18) ?
C12 S2 C22 C21 . . . . -40.6(2) ?
C21 C22 C23 C24 . . . . 0.6(3) ?
S2 C22 C23 C24 . . . . -177.93(16) ?
C22 C23 C24 C25 . . . . 0.5(3) ?
C23 C24 C25 C26 . . . . -0.8(3) ?
C22 C21 C26 C25 . . . . 1.2(3) ?
S1 C21 C26 C25 . . . . 178.02(15) ?
C24 C25 C26 C21 . . . . -0.1(3) ?
